data_7128863
loop_
_publ_author_name
'Mao, Zhuo-Ya'
'Nie, Xiao-Di'
'Feng, Yi-Man'
'Si, Chang-Mei'
'Wei, Bang-Guo'
'Lin, Guo-Qiang'

_publ_section_title
;
 Cu(OTf)<sub>2</sub> catalyzed Ugi-type reaction of
 <i>N</i>,<i>O</i>-acetals with isocyanides for the synthesis of
 pyrrolidinyl and piperidinyl 2-carboxamides.
;
_journal_issue 73
_journal_name_full 'Chemical communications (Cambridge, England)'
_journal_page_first 9248
_journal_page_last 9251
_journal_paper_doi 10.1039/d1cc03113a
_journal_volume 57
_journal_year 2021
_chemical_formula_sum 'C20 H30 N2 O4'
_chemical_formula_weight 362.46
_space_group_crystal_system monoclinic
_space_group_IT_number 14
_space_group_name_Hall '-P 2ybc'
_space_group_name_H-M_alt 'P 1 21/c 1'
_atom_sites_solution_hydrogens geom
_audit_creation_method SHELXL-2013
_audit_update_record
;
2021-06-10 deposited with the CCDC.	2021-08-20 downloaded from the CCDC.
;
_cell_angle_alpha 90
_cell_angle_beta 92.363(3)
_cell_angle_gamma 90
_cell_formula_units_Z 4
_cell_length_a 13.4680(13)
_cell_length_b 14.2172(13)
_cell_length_c 10.9007(10)
_cell_measurement_reflns_used 5732
_cell_measurement_temperature 293(2)
_cell_measurement_theta_max 54.014
_cell_measurement_theta_min 5.519
_cell_volume 2085.5(3)
_computing_cell_refinement 'Bruker SAINT'
_computing_data_collection 'Bruker APEX2'
_computing_data_reduction 'Bruker SAINT'
_computing_molecular_graphics 'Bruker SHELXTL'
_computing_publication_material 'Bruker SHELXTL'
_computing_structure_refinement 'SHELXL-2013 (Sheldrick, 2013)'
_computing_structure_solution 'SHELXS-97 (Sheldrick 2008)'
_diffrn_ambient_temperature 293(2)
_diffrn_measured_fraction_theta_full 0.998
_diffrn_measured_fraction_theta_max 0.998
_diffrn_measurement_device_type 'Bruker APEX-II CCD'
_diffrn_measurement_method '\f and \w scans'
_diffrn_radiation_type MoK\a
_diffrn_radiation_wavelength 0.71073
_diffrn_reflns_av_R_equivalents 0.0666
_diffrn_reflns_av_unetI/netI 0.0411
_diffrn_reflns_Laue_measured_fraction_full 0.998
_diffrn_reflns_Laue_measured_fraction_max 0.998
_diffrn_reflns_limit_h_max 16
_diffrn_reflns_limit_h_min -16
_diffrn_reflns_limit_k_max 17
_diffrn_reflns_limit_k_min -17
_diffrn_reflns_limit_l_max 13
_diffrn_reflns_limit_l_min -13
_diffrn_reflns_number 29338
_diffrn_reflns_point_group_measured_fraction_full 0.998
_diffrn_reflns_point_group_measured_fraction_max 0.998
_diffrn_reflns_theta_full 25.242
_diffrn_reflns_theta_max 25.499
_diffrn_reflns_theta_min 2.758
_exptl_absorpt_coefficient_mu 0.080
_exptl_absorpt_correction_T_max 0.7456
_exptl_absorpt_correction_T_min 0.6955
_exptl_absorpt_correction_type multi-scan
_exptl_absorpt_process_details sadabs
_exptl_crystal_colour colorless
_exptl_crystal_density_diffrn 1.154
_exptl_crystal_description prismatic
_exptl_crystal_F_000 784
_exptl_crystal_size_max 0.160
_exptl_crystal_size_mid 0.130
_exptl_crystal_size_min 0.090
_refine_diff_density_max 0.154
_refine_diff_density_min -0.143
_refine_diff_density_rms 0.034
_refine_ls_extinction_coef 0.0173(19)
_refine_ls_extinction_expression Fc^*^=kFc[1+0.001xFc^2^\l^3^/sin(2\q)]^-1/4^
_refine_ls_extinction_method SHELXL
_refine_ls_goodness_of_fit_ref 1.085
_refine_ls_hydrogen_treatment constr
_refine_ls_matrix_type full
_refine_ls_number_parameters 243
_refine_ls_number_reflns 3881
_refine_ls_number_restraints 0
_refine_ls_restrained_S_all 1.085
_refine_ls_R_factor_all 0.0908
_refine_ls_R_factor_gt 0.0521
_refine_ls_shift/su_max 0.000
_refine_ls_shift/su_mean 0.000
_refine_ls_structure_factor_coef Fsqd
_refine_ls_weighting_details 'w=1/[\s^2^(Fo^2^)+(0.0434P)^2^+0.4768P] where P=(Fo^2^+2Fc^2^)/3'
_refine_ls_weighting_scheme calc
_refine_ls_wR_factor_gt 0.1082
_refine_ls_wR_factor_ref 0.1293
_reflns_Friedel_coverage 0.000
_reflns_number_gt 2544
_reflns_number_total 3881
_reflns_threshold_expression 'I > 2\s(I)'
_cod_data_source_file d1cc03113a2.cif
_cod_data_source_block ddz20133
_cod_depositor_comments 'Adding full bibliography for 7128859--7128864.cif.'
_cod_original_sg_symbol_H-M 'P 21/c'
_cod_database_code 7128863
_shelx_space_group_comment
; 
The symmetry employed for this shelxl refinement is uniquely defined 
by the following loop, which should always be used as a source of 
symmetry information in preference to the above space-group names. 
They are only intended as comments. 
;
_shelx_estimated_absorpt_t_min 0.987
_shelx_estimated_absorpt_t_max 0.993
_shelxl_version_number 2013-4

loop_
_space_group_symop_operation_xyz
'x, y, z'
'-x, y+1/2, -z+1/2'
'-x, -y, -z'
'x, -y-1/2, z-1/2'

loop_
_atom_site_label
_atom_site_type_symbol
_atom_site_fract_x
_atom_site_fract_y
_atom_site_fract_z
_atom_site_U_iso_or_equiv
_atom_site_adp_type
_atom_site_occupancy
_atom_site_site_symmetry_order
_atom_site_calc_flag
_atom_site_refinement_flags_posn
_atom_site_refinement_flags_adp
_atom_site_refinement_flags_occupancy
_atom_site_disorder_assembly
_atom_site_disorder_group
O1 O 1.00764(12) 0.27939(11) 0.29122(18) 0.0783(5) Uani 1 1 d . . . . .
H1 H 0.9768 0.2303 0.2795 0.118 Uiso 1 1 calc R U . . .
O2 O 0.88676(13) 0.12250(10) 0.29671(14) 0.0731(5) Uani 1 1 d . . . . .
O3 O 0.68306(11) 0.34564(11) 0.16070(13) 0.0616(4) Uani 1 1 d . . . . .
O4 O 0.64388(10) 0.23010(10) 0.29508(12) 0.0569(4) Uani 1 1 d . . . . .
N1 N 0.78910(12) 0.30192(11) 0.31774(14) 0.0486(4) Uani 1 1 d . . . . .
N2 N 0.78492(12) 0.07454(11) 0.44455(15) 0.0506(5) Uani 1 1 d . . . . .
H2 H 0.7498 0.0943 0.5034 0.061 Uiso 1 1 calc R U . . .
C1 C 0.86056(15) 0.37818(14) 0.30074(19) 0.0499(5) Uani 1 1 d . . . . .
H1A H 0.8729 0.3849 0.2132 0.060 Uiso 1 1 calc R U . . .
C2 C 0.95365(16) 0.33904(15) 0.3679(2) 0.0590(6) Uani 1 1 d . . . . .
H2A H 0.9961 0.3908 0.3981 0.071 Uiso 1 1 calc R U . . .
C3 C 0.91050(16) 0.28704(15) 0.4756(2) 0.0564(6) Uani 1 1 d . . . . .
H3A H 0.8959 0.3304 0.5412 0.068 Uiso 1 1 calc R U . . .
H3B H 0.9566 0.2398 0.5076 0.068 Uiso 1 1 calc R U . . .
C4 C 0.81500(15) 0.24115(13) 0.42308(17) 0.0465(5) Uani 1 1 d . . . . .
H4 H 0.7629 0.2436 0.4832 0.056 Uiso 1 1 calc R U . . .
C5 C 0.83171(16) 0.13982(14) 0.38168(19) 0.0502(5) Uani 1 1 d . . . . .
C6 C 0.78641(17) -0.02838(14) 0.4248(2) 0.0551(6) Uani 1 1 d . . . . .
C7 C 0.88961(19) -0.06704(17) 0.4546(3) 0.0819(8) Uani 1 1 d . . . . .
H7A H 0.9359 -0.0396 0.4002 0.123 Uiso 1 1 calc R U . . .
H7B H 0.8891 -0.1341 0.4443 0.123 Uiso 1 1 calc R U . . .
H7C H 0.9091 -0.0519 0.5379 0.123 Uiso 1 1 calc R U . . .
C8 C 0.7120(2) -0.06840(17) 0.5117(3) 0.0811(8) Uani 1 1 d . . . . .
H8A H 0.7328 -0.0539 0.5948 0.122 Uiso 1 1 calc R U . . .
H8B H 0.7082 -0.1354 0.5016 0.122 Uiso 1 1 calc R U . . .
H8C H 0.6478 -0.0412 0.4936 0.122 Uiso 1 1 calc R U . . .
C9 C 0.7555(2) -0.05117(18) 0.2931(2) 0.0822(8) Uani 1 1 d . . . . .
H9A H 0.6898 -0.0275 0.2752 0.123 Uiso 1 1 calc R U . . .
H9B H 0.7560 -0.1181 0.2816 0.123 Uiso 1 1 calc R U . . .
H9C H 0.8011 -0.0224 0.2390 0.123 Uiso 1 1 calc R U . . .
C10 C 0.82625(16) 0.47128(14) 0.35106(18) 0.0492(5) Uani 1 1 d . . . . .
C11 C 0.87841(18) 0.55239(16) 0.3270(2) 0.0654(6) Uani 1 1 d . . . . .
H11 H 0.9342 0.5490 0.2796 0.078 Uiso 1 1 calc R U . . .
C12 C 0.8494(2) 0.63804(17) 0.3718(3) 0.0821(8) Uani 1 1 d . . . . .
H12 H 0.8849 0.6921 0.3539 0.099 Uiso 1 1 calc R U . . .
C13 C 0.7686(2) 0.64357(18) 0.4425(3) 0.0838(8) Uani 1 1 d . . . . .
H13 H 0.7495 0.7015 0.4735 0.101 Uiso 1 1 calc R U . . .
C14 C 0.7152(2) 0.56439(18) 0.4682(2) 0.0771(8) Uani 1 1 d . . . . .
H14 H 0.6601 0.5683 0.5167 0.092 Uiso 1 1 calc R U . . .
C15 C 0.74380(18) 0.47914(16) 0.4216(2) 0.0637(6) Uani 1 1 d . . . . .
H15 H 0.7069 0.4256 0.4380 0.076 Uiso 1 1 calc R U . . .
C16 C 0.70352(16) 0.29661(15) 0.24986(19) 0.0497(5) Uani 1 1 d . . . . .
C17 C 0.54631(16) 0.20836(18) 0.2358(2) 0.0639(6) Uani 1 1 d . . . . .
C18 C 0.5614(2) 0.1694(2) 0.1091(2) 0.0962(10) Uani 1 1 d . . . . .
H18A H 0.5877 0.2178 0.0582 0.144 Uiso 1 1 calc R U . . .
H18B H 0.4990 0.1480 0.0739 0.144 Uiso 1 1 calc R U . . .
H18C H 0.6073 0.1178 0.1147 0.144 Uiso 1 1 calc R U . . .
C19 C 0.5073(2) 0.1328(2) 0.3186(3) 0.0903(9) Uani 1 1 d . . . . .
H19A H 0.5530 0.0809 0.3224 0.136 Uiso 1 1 calc R U . . .
H19B H 0.4438 0.1114 0.2864 0.136 Uiso 1 1 calc R U . . .
H19C H 0.5003 0.1579 0.3995 0.136 Uiso 1 1 calc R U . . .
C20 C 0.4806(2) 0.2939(2) 0.2356(3) 0.1054(11) Uani 1 1 d . . . . .
H20A H 0.4788 0.3188 0.3174 0.158 Uiso 1 1 calc R U . . .
H20B H 0.4146 0.2769 0.2072 0.158 Uiso 1 1 calc R U . . .
H20C H 0.5065 0.3407 0.1821 0.158 Uiso 1 1 calc R U . . .

loop_
_atom_site_aniso_label
_atom_site_aniso_U_11
_atom_site_aniso_U_22
_atom_site_aniso_U_33
_atom_site_aniso_U_23
_atom_site_aniso_U_13
_atom_site_aniso_U_12
O1 0.0622(11) 0.0664(11) 0.1087(14) -0.0074(10) 0.0313(10) 0.0005(9)
O2 0.0932(13) 0.0540(10) 0.0753(11) -0.0092(8) 0.0417(10) -0.0056(9)
O3 0.0643(10) 0.0720(10) 0.0486(9) 0.0141(8) 0.0028(7) -0.0013(8)
O4 0.0473(9) 0.0669(10) 0.0564(9) 0.0097(7) -0.0001(7) -0.0104(7)
N1 0.0491(11) 0.0466(10) 0.0498(10) 0.0047(8) 0.0010(8) -0.0061(8)
N2 0.0577(11) 0.0413(10) 0.0537(10) -0.0032(8) 0.0136(8) -0.0033(8)
C1 0.0514(13) 0.0483(12) 0.0508(12) 0.0032(9) 0.0097(10) -0.0090(10)
C2 0.0493(13) 0.0534(13) 0.0746(15) -0.0073(11) 0.0068(11) -0.0025(11)
C3 0.0564(14) 0.0497(12) 0.0626(14) -0.0028(10) -0.0038(11) 0.0043(11)
C4 0.0510(13) 0.0446(11) 0.0443(11) 0.0023(9) 0.0074(9) 0.0016(10)
C5 0.0557(14) 0.0457(12) 0.0498(12) -0.0017(10) 0.0083(10) -0.0010(10)
C6 0.0616(15) 0.0392(11) 0.0646(14) -0.0062(10) 0.0060(11) -0.0061(10)
C7 0.0738(18) 0.0549(15) 0.116(2) -0.0082(14) -0.0024(16) 0.0074(13)
C8 0.094(2) 0.0530(14) 0.098(2) 0.0018(13) 0.0246(16) -0.0188(14)
C9 0.096(2) 0.0705(17) 0.0801(18) -0.0210(14) -0.0023(15) -0.0153(15)
C10 0.0540(13) 0.0451(12) 0.0483(12) 0.0071(9) 0.0005(10) -0.0022(10)
C11 0.0644(15) 0.0547(15) 0.0772(16) 0.0013(12) 0.0057(12) -0.0141(12)
C12 0.091(2) 0.0487(15) 0.107(2) 0.0002(14) 0.0053(18) -0.0136(14)
C13 0.106(2) 0.0488(15) 0.097(2) -0.0069(14) -0.0023(18) 0.0114(15)
C14 0.0844(19) 0.0641(17) 0.0840(18) 0.0038(14) 0.0188(15) 0.0186(15)
C15 0.0724(17) 0.0506(14) 0.0692(15) 0.0062(11) 0.0162(13) 0.0017(12)
C16 0.0525(14) 0.0507(12) 0.0465(12) 0.0011(10) 0.0115(10) -0.0010(11)
C17 0.0424(13) 0.0882(18) 0.0614(14) 0.0019(12) 0.0041(11) -0.0082(12)
C18 0.084(2) 0.139(3) 0.0653(17) -0.0202(17) 0.0072(15) -0.0386(19)
C19 0.0629(17) 0.119(2) 0.090(2) 0.0090(17) 0.0105(15) -0.0330(16)
C20 0.0626(19) 0.129(3) 0.125(3) 0.013(2) 0.0093(17) 0.0253(19)

loop_
_atom_type_symbol
_atom_type_description
_atom_type_scat_dispersion_real
_atom_type_scat_dispersion_imag
_atom_type_scat_source
C C 0.0033 0.0016 'International Tables Vol C Tables 4.2.6.8 and 6.1.1.4'
H H 0.0000 0.0000 'International Tables Vol C Tables 4.2.6.8 and 6.1.1.4'
N N 0.0061 0.0033 'International Tables Vol C Tables 4.2.6.8 and 6.1.1.4'
O O 0.0106 0.0060 'International Tables Vol C Tables 4.2.6.8 and 6.1.1.4'

loop_
_geom_angle_atom_site_label_1
_geom_angle_atom_site_label_2
_geom_angle_atom_site_label_3
_geom_angle
_geom_angle_site_symmetry_1
_geom_angle_site_symmetry_3
_geom_angle_publ_flag
C2 O1 H1 109.5 . . ?
C16 O4 C17 121.43(16) . . ?
C16 N1 C1 121.57(17) . . ?
C16 N1 C4 124.59(17) . . ?
C1 N1 C4 113.46(16) . . ?
C5 N2 C6 127.36(17) . . ?
C5 N2 H2 116.3 . . ?
C6 N2 H2 116.3 . . ?
N1 C1 C10 112.92(16) . . ?
N1 C1 C2 101.51(16) . . ?
C10 C1 C2 113.65(17) . . ?
N1 C1 H1A 109.5 . . ?
C10 C1 H1A 109.5 . . ?
C2 C1 H1A 109.5 . . ?
O1 C2 C3 112.76(18) . . ?
O1 C2 C1 111.49(19) . . ?
C3 C2 C1 102.38(17) . . ?
O1 C2 H2A 110.0 . . ?
C3 C2 H2A 110.0 . . ?
C1 C2 H2A 110.0 . . ?
C2 C3 C4 105.04(17) . . ?
C2 C3 H3A 110.7 . . ?
C4 C3 H3A 110.7 . . ?
C2 C3 H3B 110.7 . . ?
C4 C3 H3B 110.7 . . ?
H3A C3 H3B 108.8 . . ?
N1 C4 C5 110.90(15) . . ?
N1 C4 C3 102.16(15) . . ?
C5 C4 C3 112.34(17) . . ?
N1 C4 H4 110.4 . . ?
C5 C4 H4 110.4 . . ?
C3 C4 H4 110.4 . . ?
O2 C5 N2 124.06(19) . . ?
O2 C5 C4 120.63(18) . . ?
N2 C5 C4 115.30(17) . . ?
N2 C6 C9 110.16(18) . . ?
N2 C6 C8 105.48(17) . . ?
C9 C6 C8 110.4(2) . . ?
N2 C6 C7 110.19(18) . . ?
C9 C6 C7 109.8(2) . . ?
C8 C6 C7 110.7(2) . . ?
C6 C7 H7A 109.5 . . ?
C6 C7 H7B 109.5 . . ?
H7A C7 H7B 109.5 . . ?
C6 C7 H7C 109.5 . . ?
H7A C7 H7C 109.5 . . ?
H7B C7 H7C 109.5 . . ?
C6 C8 H8A 109.5 . . ?
C6 C8 H8B 109.5 . . ?
H8A C8 H8B 109.5 . . ?
C6 C8 H8C 109.5 . . ?
H8A C8 H8C 109.5 . . ?
H8B C8 H8C 109.5 . . ?
C6 C9 H9A 109.5 . . ?
C6 C9 H9B 109.5 . . ?
H9A C9 H9B 109.5 . . ?
C6 C9 H9C 109.5 . . ?
H9A C9 H9C 109.5 . . ?
H9B C9 H9C 109.5 . . ?
C11 C10 C15 117.7(2) . . ?
C11 C10 C1 119.76(19) . . ?
C15 C10 C1 122.51(18) . . ?
C12 C11 C10 121.2(2) . . ?
C12 C11 H11 119.4 . . ?
C10 C11 H11 119.4 . . ?
C13 C12 C11 119.9(2) . . ?
C13 C12 H12 120.1 . . ?
C11 C12 H12 120.1 . . ?
C12 C13 C14 120.5(2) . . ?
C12 C13 H13 119.8 . . ?
C14 C13 H13 119.8 . . ?
C13 C14 C15 119.3(3) . . ?
C13 C14 H14 120.3 . . ?
C15 C14 H14 120.3 . . ?
C14 C15 C10 121.4(2) . . ?
C14 C15 H15 119.3 . . ?
C10 C15 H15 119.3 . . ?
O3 C16 N1 124.5(2) . . ?
O3 C16 O4 125.1(2) . . ?
N1 C16 O4 110.38(17) . . ?
O4 C17 C20 110.2(2) . . ?
O4 C17 C18 109.05(18) . . ?
C20 C17 C18 113.4(2) . . ?
O4 C17 C19 102.31(18) . . ?
C20 C17 C19 110.9(2) . . ?
C18 C17 C19 110.4(2) . . ?
C17 C18 H18A 109.5 . . ?
C17 C18 H18B 109.5 . . ?
H18A C18 H18B 109.5 . . ?
C17 C18 H18C 109.5 . . ?
H18A C18 H18C 109.5 . . ?
H18B C18 H18C 109.5 . . ?
C17 C19 H19A 109.5 . . ?
C17 C19 H19B 109.5 . . ?
H19A C19 H19B 109.5 . . ?
C17 C19 H19C 109.5 . . ?
H19A C19 H19C 109.5 . . ?
H19B C19 H19C 109.5 . . ?
C17 C20 H20A 109.5 . . ?
C17 C20 H20B 109.5 . . ?
H20A C20 H20B 109.5 . . ?
C17 C20 H20C 109.5 . . ?
H20A C20 H20C 109.5 . . ?
H20B C20 H20C 109.5 . . ?

loop_
_geom_bond_atom_site_label_1
_geom_bond_atom_site_label_2
_geom_bond_distance
_geom_bond_site_symmetry_2
_geom_bond_publ_flag
O1 C2 1.413(2) . ?
O1 H1 0.8200 . ?
O2 C5 1.235(2) . ?
O3 C16 1.218(2) . ?
O4 C16 1.347(2) . ?
O4 C17 1.473(3) . ?
N1 C16 1.346(3) . ?
N1 C1 1.467(2) . ?
N1 C4 1.468(2) . ?
N2 C5 1.328(2) . ?
N2 C6 1.479(3) . ?
N2 H2 0.8600 . ?
C1 C10 1.512(3) . ?
C1 C2 1.530(3) . ?
C1 H1A 0.9800 . ?
C2 C3 1.523(3) . ?
C2 H2A 0.9800 . ?
C3 C4 1.532(3) . ?
C3 H3A 0.9700 . ?
C3 H3B 0.9700 . ?
C4 C5 1.529(3) . ?
C4 H4 0.9800 . ?
C6 C9 1.514(3) . ?
C6 C8 1.518(3) . ?
C6 C7 1.517(3) . ?
C7 H7A 0.9600 . ?
C7 H7B 0.9600 . ?
C7 H7C 0.9600 . ?
C8 H8A 0.9600 . ?
C8 H8B 0.9600 . ?
C8 H8C 0.9600 . ?
C9 H9A 0.9600 . ?
C9 H9B 0.9600 . ?
C9 H9C 0.9600 . ?
C10 C11 1.381(3) . ?
C10 C15 1.381(3) . ?
C11 C12 1.375(3) . ?
C11 H11 0.9300 . ?
C12 C13 1.361(4) . ?
C12 H12 0.9300 . ?
C13 C14 1.371(4) . ?
C13 H13 0.9300 . ?
C14 C15 1.376(3) . ?
C14 H14 0.9300 . ?
C15 H15 0.9300 . ?
C17 C20 1.504(4) . ?
C17 C18 1.509(3) . ?
C17 C19 1.511(3) . ?
C18 H18A 0.9600 . ?
C18 H18B 0.9600 . ?
C18 H18C 0.9600 . ?
C19 H19A 0.9600 . ?
C19 H19B 0.9600 . ?
C19 H19C 0.9600 . ?
C20 H20A 0.9600 . ?
C20 H20B 0.9600 . ?
C20 H20C 0.9600 . ?

loop_
_geom_hbond_atom_site_label_D
_geom_hbond_atom_site_label_H
_geom_hbond_atom_site_label_A
_geom_hbond_distance_DH
_geom_hbond_distance_HA
_geom_hbond_distance_DA
_geom_hbond_angle_DHA
_geom_hbond_site_symmetry_A
C20 H20C O3 0.96 2.40 2.970(3) 117.7 .
C18 H18A O3 0.96 2.47 3.033(3) 117.6 .
C9 H9C O2 0.96 2.43 3.036(3) 120.7 .
C7 H7A O2 0.96 2.64 3.197(3) 117.5 .
C4 H4 O3 0.98 2.58 3.431(2) 144.5 4_566
N2 H2 O3 0.86 2.15 2.998(2) 171.0 4_566
O1 H1 O2 0.82 1.97 2.763(2) 163.5 .

loop_
_geom_torsion_atom_site_label_1
_geom_torsion_atom_site_label_2
_geom_torsion_atom_site_label_3
_geom_torsion_atom_site_label_4
_geom_torsion
_geom_torsion_site_symmetry_1
_geom_torsion_site_symmetry_2
_geom_torsion_site_symmetry_3
_geom_torsion_site_symmetry_4
_geom_torsion_publ_flag
C16 N1 C1 C10 73.5(2) . . . . ?
C4 N1 C1 C10 -99.72(19) . . . . ?
C16 N1 C1 C2 -164.46(18) . . . . ?
C4 N1 C1 C2 22.3(2) . . . . ?
N1 C1 C2 O1 84.60(19) . . . . ?
C10 C1 C2 O1 -153.86(17) . . . . ?
N1 C1 C2 C3 -36.20(19) . . . . ?
C10 C1 C2 C3 85.3(2) . . . . ?
O1 C2 C3 C4 -81.4(2) . . . . ?
C1 C2 C3 C4 38.5(2) . . . . ?
C16 N1 C4 C5 68.3(2) . . . . ?
C1 N1 C4 C5 -118.73(18) . . . . ?
C16 N1 C4 C3 -171.81(18) . . . . ?
C1 N1 C4 C3 1.2(2) . . . . ?
C2 C3 C4 N1 -24.7(2) . . . . ?
C2 C3 C4 C5 94.21(19) . . . . ?
C6 N2 C5 O2 -1.8(3) . . . . ?
C6 N2 C5 C4 179.44(18) . . . . ?
N1 C4 C5 O2 49.6(3) . . . . ?
C3 C4 C5 O2 -64.0(3) . . . . ?
N1 C4 C5 N2 -131.55(19) . . . . ?
C3 C4 C5 N2 114.8(2) . . . . ?
C5 N2 C6 C9 -54.7(3) . . . . ?
C5 N2 C6 C8 -173.8(2) . . . . ?
C5 N2 C6 C7 66.6(3) . . . . ?
N1 C1 C10 C11 -170.94(19) . . . . ?
C2 C1 C10 C11 74.1(2) . . . . ?
N1 C1 C10 C15 9.3(3) . . . . ?
C2 C1 C10 C15 -105.7(2) . . . . ?
C15 C10 C11 C12 0.1(3) . . . . ?
C1 C10 C11 C12 -179.7(2) . . . . ?
C10 C11 C12 C13 0.8(4) . . . . ?
C11 C12 C13 C14 -0.7(4) . . . . ?
C12 C13 C14 C15 -0.2(4) . . . . ?
C13 C14 C15 C10 1.1(4) . . . . ?
C11 C10 C15 C14 -1.0(3) . . . . ?
C1 C10 C15 C14 178.8(2) . . . . ?
C1 N1 C16 O3 9.3(3) . . . . ?
C4 N1 C16 O3 -178.22(18) . . . . ?
C1 N1 C16 O4 -170.23(16) . . . . ?
C4 N1 C16 O4 2.2(3) . . . . ?
C17 O4 C16 O3 1.9(3) . . . . ?
C17 O4 C16 N1 -178.51(17) . . . . ?
C16 O4 C17 C20 -61.0(3) . . . . ?
C16 O4 C17 C18 64.1(3) . . . . ?
C16 O4 C17 C19 -178.99(19) . . . . ?
